data_1517488
loop_
_publ_author_name
'Zhang, Peng'
'M\'andi, Attila'
'Li, Xiao-Ming'
'Du, Feng-Yu'
'Wang, Jia-Ning'
'Li, Xin'
'Kurt\'an, Tibor'
'Wang, Bin-Gui'

_publ_section_title
;
 Varioxepine A, a 3H-Oxepine-Containing Alkaloid with a New Oxa-Cage from
 the Marine Algal-Derived Endophytic Fungus Paecilomyces variotii.
;
_journal_issue 18
_journal_name_full 'Organic letters'
_journal_page_first 4834
_journal_page_last 4837
_journal_paper_doi 10.1021/ol502329k
_journal_volume 16
_journal_year 2014
_chemical_formula_sum 'C26 H29 N3 O5'
_chemical_formula_weight 463.52
_chemical_name_systematic
; 
 ? 
;
_space_group_IT_number 18
_symmetry_cell_setting orthorhombic
_symmetry_space_group_name_Hall 'P 2 2ab'
_symmetry_space_group_name_H-M 'P 21 21 2'
_atom_sites_solution_hydrogens geom
_atom_sites_solution_primary direct
_atom_sites_solution_secondary difmap
_audit_creation_method SHELXL-97
_cell_angle_alpha 90.00
_cell_angle_beta 90.00
_cell_angle_gamma 90.00
_cell_formula_units_Z 4
_cell_length_a 14.8053(12)
_cell_length_b 25.638(2)
_cell_length_c 6.4160(8)
_cell_measurement_reflns_used 449
_cell_measurement_temperature 293(2)
_cell_measurement_theta_max 46.9960
_cell_measurement_theta_min 3.4410
_cell_volume 2435.4(4)
_computing_cell_refinement 'Bruker FRAMBO'
_computing_data_collection 'Bruker FRAMBO'
_computing_data_reduction 'Bruker SAINT'
_computing_molecular_graphics 'Bruker SHELXTL'
_computing_publication_material 'Bruker SHELXTL'
_computing_structure_refinement 'SHELXL-97 (Sheldrick, 1997)'
_computing_structure_solution 'SHELXS-97 (Sheldrick, 1990)'
_diffrn_ambient_temperature 293(2)
_diffrn_measured_fraction_theta_full 0.987
_diffrn_measured_fraction_theta_max 0.987
_diffrn_measurement_device_type 'multiwire proportional'
_diffrn_measurement_method 'phi and omega scans'
_diffrn_radiation_monochromator graphite
_diffrn_radiation_source 'fine-focus sealed tube'
_diffrn_radiation_type CuK\a
_diffrn_radiation_wavelength 1.54178
_diffrn_reflns_av_R_equivalents 0.1082
_diffrn_reflns_av_sigmaI/netI 0.2630
_diffrn_reflns_limit_h_max 17
_diffrn_reflns_limit_h_min -16
_diffrn_reflns_limit_k_max 28
_diffrn_reflns_limit_k_min -30
_diffrn_reflns_limit_l_max 7
_diffrn_reflns_limit_l_min -5
_diffrn_reflns_number 5230
_diffrn_reflns_theta_full 66.04
_diffrn_reflns_theta_max 66.04
_diffrn_reflns_theta_min 4.56
_exptl_absorpt_coefficient_mu 0.722
_exptl_absorpt_correction_T_max 0.9580
_exptl_absorpt_correction_T_min 0.8810
_exptl_absorpt_correction_type multi-scan
_exptl_absorpt_process_details sadabs
_exptl_crystal_density_diffrn 1.264
_exptl_crystal_density_method 'not measured'
_exptl_crystal_F_000 984
_exptl_crystal_size_max 0.18
_exptl_crystal_size_mid 0.11
_exptl_crystal_size_min 0.06
_refine_diff_density_max 0.226
_refine_diff_density_min -0.215
_refine_diff_density_rms 0.045
_refine_ls_abs_structure_details 'Flack H D (1983), Acta Cryst. A39, 876-881'
_refine_ls_abs_structure_Flack 0.0(9)
_refine_ls_extinction_coef 0.00072(8)
_refine_ls_extinction_expression Fc^*^=kFc[1+0.001xFc^2^\l^3^/sin(2\q)]^-1/4^
_refine_ls_extinction_method SHELXL
_refine_ls_goodness_of_fit_ref 0.765
_refine_ls_hydrogen_treatment mixed
_refine_ls_matrix_type full
_refine_ls_number_parameters 313
_refine_ls_number_reflns 3544
_refine_ls_number_restraints 0
_refine_ls_restrained_S_all 0.765
_refine_ls_R_factor_all 0.2136
_refine_ls_R_factor_gt 0.0802
_refine_ls_shift/su_max 0.001
_refine_ls_shift/su_mean 0.000
_refine_ls_structure_factor_coef Fsqd
_refine_ls_weighting_details 'calc w=1/[\s^2^(Fo^2^)+(0.0001P)^2^+0.0000P] where P=(Fo^2^+2Fc^2^)/3'
_refine_ls_weighting_scheme calc
_refine_ls_wR_factor_gt 0.0954
_refine_ls_wR_factor_ref 0.1554
_reflns_number_gt 990
_reflns_number_total 3544
_reflns_threshold_expression >2sigma(I)
_cod_data_source_file ol502329k_si_002.cif
_cod_data_source_block 140712a
_cod_depositor_comments
;
The following automatic conversions were performed:

'_symmetry_cell_setting' value 'Orthorhombic' changed to
'orthorhombic' according to
/home/saulius/struct/COD-crude-data--automatic-downloads/rss-feeds/ACS/lib/dictionaries/cif_core.dic
dictionary named 'cif_core.dic' version 2.4.2 from 2011-04-26.

Automatic conversion script
Id: cif_fix_values 2281 2013-09-26 08:29:07Z andrius 

 Adding full bibliography for 1517488.cif.
;
_cod_original_sg_symbol_H-M P2(1)2(1)2
_cod_database_code 1517488

loop_
_symmetry_equiv_pos_as_xyz
'x, y, z'
'-x, -y, z'
'-x+1/2, y+1/2, -z'
'x+1/2, -y+1/2, -z'

loop_
_atom_site_label
_atom_site_type_symbol
_atom_site_fract_x
_atom_site_fract_y
_atom_site_fract_z
_atom_site_U_iso_or_equiv
_atom_site_adp_type
_atom_site_occupancy
_atom_site_symmetry_multiplicity
_atom_site_calc_flag
_atom_site_refinement_flags
N1 N 0.4593(5) 0.4298(3) 0.6867(12) 0.059(2) Uani 1 1 d .
H1 H 0.5108 0.4452 0.6885 0.071 Uiso 1 1 calc R
N2 N 0.3135(5) 0.3757(3) 0.5721(12) 0.053(2) Uani 1 1 d .
N3 N 0.3837(5) 0.2942(3) 0.7020(12) 0.053(2) Uani 1 1 d .
O1 O 0.3844(4) 0.5048(2) 0.5973(10) 0.068(2) Uani 1 1 d .
O2 O 0.3230(4) 0.2156(2) 0.6242(10) 0.0593(17) Uani 1 1 d .
O3 O 0.1893(4) 0.2598(2) 0.3732(10) 0.0630(18) Uani 1 1 d .
O4 O 0.1904(4) 0.3722(2) 0.3439(10) 0.0565(17) Uani 1 1 d .
O5 O 0.1737(4) 0.3385(2) 0.6688(10) 0.0649(19) Uani 1 1 d .
C1 C 0.3842(6) 0.4575(3) 0.6402(16) 0.057(3) Uani 1 1 d .
C2 C 0.2940(6) 0.4294(3) 0.6517(16) 0.056(3) Uani 1 1 d .
H2 H 0.2488 0.4468 0.5642 0.067 Uiso 1 1 calc R
C3 C 0.3854(6) 0.3484(3) 0.6714(14) 0.050(2) Uani 1 1 d .
C4 C 0.4547(7) 0.3769(3) 0.7314(15) 0.056(3) Uani 1 1 d .
C5 C 0.3274(7) 0.2693(3) 0.5959(16) 0.057(3) Uani 1 1 d .
C6 C 0.2682(6) 0.2909(3) 0.4209(16) 0.057(3) Uani 1 1 d .
C7 C 0.3257(6) 0.2929(3) 0.2373(15) 0.060(3) Uani 1 1 d .
H7 H 0.3355 0.3244 0.1691 0.072 Uiso 1 1 calc R
C8 C 0.3632(7) 0.2505(4) 0.1693(15) 0.065(3) Uani 1 1 d .
H8 H 0.3961 0.2532 0.0463 0.078 Uiso 1 1 calc R
C9 C 0.3590(7) 0.1990(4) 0.2668(17) 0.066(3) Uani 1 1 d .
H9 H 0.3746 0.1715 0.1792 0.079 Uiso 1 1 calc R
C10 C 0.3372(6) 0.1851(3) 0.4538(15) 0.059(3) Uani 1 1 d .
H10 H 0.3304 0.1494 0.4747 0.071 Uiso 1 1 calc R
C11 C 0.2397(6) 0.3463(4) 0.5004(16) 0.055(2) Uani 1 1 d .
C12 C 0.1115(6) 0.2654(4) 0.5073(17) 0.070(3) Uani 1 1 d .
H12A H 0.1218 0.2465 0.6360 0.084 Uiso 1 1 calc R
H12B H 0.0590 0.2504 0.4395 0.084 Uiso 1 1 calc R
C13 C 0.0933(6) 0.3217(4) 0.5563(17) 0.066(3) Uani 1 1 d .
H13 H 0.0388 0.3258 0.6412 0.079 Uiso 1 1 calc R
C14 C 0.0939(6) 0.3598(4) 0.3712(18) 0.066(3) Uani 1 1 d .
C15 C 0.0479(6) 0.4119(4) 0.4265(16) 0.083(4) Uani 1 1 d .
H15A H 0.0572 0.4364 0.3154 0.124 Uiso 1 1 calc R
H15B H 0.0736 0.4255 0.5528 0.124 Uiso 1 1 calc R
H15C H -0.0156 0.4064 0.4458 0.124 Uiso 1 1 calc R
C16 C 0.0580(6) 0.3400(4) 0.1635(15) 0.082(3) Uani 1 1 d .
H16A H 0.0961 0.3124 0.1134 0.123 Uiso 1 1 calc R
H16B H 0.0576 0.3680 0.0642 0.123 Uiso 1 1 calc R
H16C H -0.0024 0.3271 0.1818 0.123 Uiso 1 1 calc R
C17 C 0.2633(6) 0.4283(3) 0.8818(15) 0.065(3) Uani 1 1 d .
H17A H 0.2143 0.4034 0.8957 0.078 Uiso 1 1 calc R
H17B H 0.3131 0.4159 0.9668 0.078 Uiso 1 1 calc R
C18 C 0.2320(7) 0.4807(4) 0.9657(16) 0.067(3) Uani 1 1 d .
C19 C 0.1596(8) 0.5063(4) 0.8686(17) 0.084(4) Uani 1 1 d .
H19 H 0.1299 0.4915 0.7555 0.101 Uiso 1 1 calc R
C20 C 0.1337(8) 0.5545(4) 0.9466(18) 0.093(4) Uani 1 1 d .
H20 H 0.0865 0.5721 0.8817 0.111 Uiso 1 1 calc R
C21 C 0.1740(8) 0.5770(4) 1.1127(17) 0.085(4) Uani 1 1 d .
H21 H 0.1542 0.6091 1.1621 0.102 Uiso 1 1 calc R
C22 C 0.2432(7) 0.5523(4) 1.2057(16) 0.081(4) Uani 1 1 d .
H22 H 0.2707 0.5668 1.3222 0.097 Uiso 1 1 calc R
C23 C 0.2738(7) 0.5043(4) 1.1261(15) 0.072(3) Uani 1 1 d .
H23 H 0.3240 0.4885 1.1859 0.087 Uiso 1 1 calc R
C24 C 0.5332(6) 0.3555(3) 0.8486(16) 0.061(3) Uani 1 1 d .
H24 H 0.5248 0.3177 0.8635 0.073 Uiso 1 1 calc R
C25 C 0.6227(6) 0.3650(3) 0.7454(17) 0.088(4) Uani 1 1 d .
H25A H 0.6415 0.4002 0.7712 0.131 Uiso 1 1 calc R
H25B H 0.6170 0.3595 0.5980 0.131 Uiso 1 1 calc R
H25C H 0.6668 0.3413 0.8011 0.131 Uiso 1 1 calc R
C26 C 0.5374(7) 0.3805(4) 1.0745(16) 0.094(4) Uani 1 1 d .
H26A H 0.4812 0.3745 1.1452 0.140 Uiso 1 1 calc R
H26B H 0.5479 0.4173 1.0629 0.140 Uiso 1 1 calc R
H26C H 0.5856 0.3647 1.1521 0.140 Uiso 1 1 calc R

loop_
_atom_site_aniso_label
_atom_site_aniso_U_11
_atom_site_aniso_U_22
_atom_site_aniso_U_33
_atom_site_aniso_U_23
_atom_site_aniso_U_13
_atom_site_aniso_U_12
N1 0.052(4) 0.048(4) 0.077(6) 0.000(5) -0.014(5) -0.002(4)
N2 0.053(4) 0.043(4) 0.062(5) 0.001(4) -0.004(4) -0.008(4)
N3 0.062(5) 0.042(4) 0.056(5) 0.000(4) -0.001(5) -0.003(4)
O1 0.061(4) 0.047(4) 0.095(5) 0.008(4) -0.011(4) -0.007(3)
O2 0.071(4) 0.047(4) 0.061(4) 0.001(4) -0.004(4) -0.013(4)
O3 0.056(4) 0.057(4) 0.075(5) -0.015(4) -0.002(4) -0.004(3)
O4 0.052(3) 0.055(4) 0.063(4) -0.003(4) -0.003(4) -0.006(3)
O5 0.065(4) 0.062(4) 0.068(5) -0.014(4) 0.005(4) -0.016(4)
C1 0.064(6) 0.042(5) 0.064(7) -0.004(5) -0.008(6) -0.009(5)
C2 0.058(5) 0.045(5) 0.065(7) 0.004(5) -0.001(6) -0.017(5)
C3 0.060(5) 0.037(5) 0.053(6) -0.010(5) -0.011(5) -0.008(5)
C4 0.061(6) 0.043(5) 0.064(7) -0.004(5) -0.004(6) -0.004(5)
C5 0.064(6) 0.046(6) 0.061(7) 0.000(5) -0.001(6) -0.004(5)
C6 0.063(6) 0.043(5) 0.065(7) -0.004(5) -0.002(6) -0.019(5)
C7 0.067(6) 0.053(5) 0.060(6) -0.004(5) 0.000(6) -0.005(6)
C8 0.066(6) 0.066(6) 0.064(7) 0.001(6) -0.004(6) -0.006(6)
C9 0.068(6) 0.064(6) 0.064(7) -0.013(6) 0.000(6) 0.005(6)
C10 0.068(6) 0.041(5) 0.068(7) -0.002(5) -0.002(6) 0.001(5)
C11 0.056(5) 0.049(5) 0.058(6) 0.004(5) 0.001(5) -0.010(5)
C12 0.061(6) 0.063(7) 0.085(8) -0.008(6) 0.003(7) -0.019(6)
C13 0.060(6) 0.055(6) 0.082(8) -0.013(6) 0.002(6) -0.014(6)
C14 0.056(6) 0.071(7) 0.070(7) -0.018(7) -0.008(6) -0.017(6)
C15 0.060(6) 0.084(8) 0.103(10) -0.033(8) -0.007(7) -0.003(6)
C16 0.069(7) 0.092(8) 0.085(8) -0.010(8) -0.008(7) -0.008(7)
C17 0.071(6) 0.054(6) 0.070(7) -0.006(6) -0.007(7) 0.000(6)
C18 0.071(7) 0.067(7) 0.063(7) -0.012(6) -0.003(6) 0.003(6)
C19 0.093(9) 0.073(7) 0.087(8) -0.028(7) -0.026(8) 0.006(7)
C20 0.105(9) 0.088(9) 0.085(9) -0.013(8) -0.020(9) 0.019(8)
C21 0.101(9) 0.081(8) 0.073(8) -0.012(7) -0.013(8) 0.010(8)
C22 0.092(8) 0.087(8) 0.065(8) -0.022(7) -0.025(7) 0.000(7)
C23 0.079(7) 0.066(7) 0.072(7) -0.006(7) -0.008(7) 0.010(6)
C24 0.066(6) 0.045(6) 0.073(7) 0.000(6) -0.007(6) -0.008(5)
C25 0.062(6) 0.065(7) 0.136(11) 0.001(8) 0.010(8) 0.008(6)
C26 0.079(7) 0.100(9) 0.102(10) 0.000(9) -0.019(8) -0.026(8)

loop_
_atom_type_symbol
_atom_type_description
_atom_type_scat_dispersion_real
_atom_type_scat_dispersion_imag
_atom_type_scat_source
C C 0.0181 0.0091 'International Tables Vol C Tables 4.2.6.8 and 6.1.1.4'
H H 0.0000 0.0000 'International Tables Vol C Tables 4.2.6.8 and 6.1.1.4'
N N 0.0311 0.0180 'International Tables Vol C Tables 4.2.6.8 and 6.1.1.4'
O O 0.0492 0.0322 'International Tables Vol C Tables 4.2.6.8 and 6.1.1.4'

loop_
_geom_angle_atom_site_label_1
_geom_angle_atom_site_label_2
_geom_angle_atom_site_label_3
_geom_angle
C1 N1 C4 121.3(8)
C1 N1 H1 119.3
C4 N1 H1 119.3
C11 N2 C3 117.7(7)
C11 N2 C2 117.1(7)
C3 N2 C2 116.3(7)
C5 N3 C3 116.3(9)
C10 O2 C5 117.1(7)
C12 O3 C6 117.6(7)
C11 O4 C14 108.4(8)
C13 O5 C11 102.6(7)
O1 C1 N1 124.0(9)
O1 C1 C2 118.4(9)
N1 C1 C2 117.5(8)
N2 C2 C1 104.5(7)
N2 C2 C17 111.4(7)
C1 C2 C17 108.3(8)
N2 C2 H2 110.8
C1 C2 H2 110.8
C17 C2 H2 110.8
C4 C3 N3 121.6(9)
C4 C3 N2 116.1(8)
N3 C3 N2 122.3(8)
C3 C4 N1 121.3(9)
C3 C4 C24 123.3(8)
N1 C4 C24 115.4(8)
N3 C5 O2 117.8(9)
N3 C5 C6 126.6(8)
O2 C5 C6 115.3(8)
O3 C6 C7 108.7(8)
O3 C6 C5 114.8(8)
C7 C6 C5 105.7(8)
O3 C6 C11 110.5(8)
C7 C6 C11 113.0(8)
C5 C6 C11 104.1(8)
C8 C7 C6 119.7(9)
C8 C7 H7 120.2
C6 C7 H7 120.2
C7 C8 C9 126.5(10)
C7 C8 H8 116.7
C9 C8 H8 116.7
C10 C9 C8 131.0(10)
C10 C9 H9 114.5
C8 C9 H9 114.5
C9 C10 O2 128.8(9)
C9 C10 H10 115.6
O2 C10 H10 115.6
N2 C11 O4 112.6(8)
N2 C11 O5 110.4(8)
O4 C11 O5 104.1(7)
N2 C11 C6 112.5(8)
O4 C11 C6 109.6(8)
O5 C11 C6 107.2(7)
O3 C12 C13 111.3(8)
O3 C12 H12A 109.4
C13 C12 H12A 109.4
O3 C12 H12B 109.4
C13 C12 H12B 109.4
H12A C12 H12B 108.0
O5 C13 C12 104.0(8)
O5 C13 C14 101.0(7)
C12 C13 C14 116.6(9)
O5 C13 H13 111.5
C12 C13 H13 111.5
C14 C13 H13 111.5
O4 C14 C16 107.9(9)
O4 C14 C13 103.5(8)
C16 C14 C13 117.6(8)
O4 C14 C15 105.6(7)
C16 C14 C15 109.7(9)
C13 C14 C15 111.7(9)
C14 C15 H15A 109.5
C14 C15 H15B 109.5
H15A C15 H15B 109.5
C14 C15 H15C 109.5
H15A C15 H15C 109.5
H15B C15 H15C 109.5
C14 C16 H16A 109.5
C14 C16 H16B 109.5
H16A C16 H16B 109.5
C14 C16 H16C 109.5
H16A C16 H16C 109.5
H16B C16 H16C 109.5
C18 C17 C2 114.3(8)
C18 C17 H17A 108.7
C2 C17 H17A 108.7
C18 C17 H17B 108.7
C2 C17 H17B 108.7
H17A C17 H17B 107.6
C23 C18 C19 118.8(10)
C23 C18 C17 121.9(10)
C19 C18 C17 119.3(10)
C20 C19 C18 117.9(11)
C20 C19 H19 121.0
C18 C19 H19 121.0
C21 C20 C19 122.8(12)
C21 C20 H20 118.6
C19 C20 H20 118.6
C22 C21 C20 119.1(11)
C22 C21 H21 120.4
C20 C21 H21 120.4
C21 C22 C23 119.8(10)
C21 C22 H22 120.1
C23 C22 H22 120.1
C18 C23 C22 121.5(11)
C18 C23 H23 119.2
C22 C23 H23 119.2
C4 C24 C25 113.9(8)
C4 C24 C26 110.0(8)
C25 C24 C26 107.6(8)
C4 C24 H24 108.4
C25 C24 H24 108.4
C26 C24 H24 108.4
C24 C25 H25A 109.5
C24 C25 H25B 109.5
H25A C25 H25B 109.5
C24 C25 H25C 109.5
H25A C25 H25C 109.5
H25B C25 H25C 109.5
C24 C26 H26A 109.5
C24 C26 H26B 109.5
H26A C26 H26B 109.5
C24 C26 H26C 109.5
H26A C26 H26C 109.5
H26B C26 H26C 109.5

loop_
_geom_bond_atom_site_label_1
_geom_bond_atom_site_label_2
_geom_bond_distance
N1 C1 1.353(10)
N1 C4 1.386(10)
N1 H1 0.8600
N2 C11 1.405(10)
N2 C3 1.425(10)
N2 C2 1.498(10)
N3 C5 1.251(11)
N3 C3 1.403(9)
O1 C1 1.243(9)
O2 C10 1.360(10)
O2 C5 1.390(9)
O3 C12 1.445(10)
O3 C6 1.447(9)
O4 C11 1.408(11)
O4 C14 1.473(10)
O5 C13 1.456(10)
O5 C11 1.470(10)
C1 C2 1.520(10)
C2 C17 1.545(12)
C2 H2 0.9800
C3 C4 1.318(11)
C4 C24 1.489(12)
C5 C6 1.529(12)
C6 C7 1.455(12)
C6 C11 1.566(11)
C7 C8 1.294(11)
C7 H7 0.9300
C8 C9 1.464(11)
C8 H8 0.9300
C9 C10 1.292(11)
C9 H9 0.9300
C10 H10 0.9300
C12 C13 1.502(11)
C12 H12A 0.9700
C12 H12B 0.9700
C13 C14 1.537(13)
C13 H13 0.9800
C14 C16 1.522(12)
C14 C15 1.541(12)
C15 H15A 0.9600
C15 H15B 0.9600
C15 H15C 0.9600
C16 H16A 0.9600
C16 H16B 0.9600
C16 H16C 0.9600
C17 C18 1.521(11)
C17 H17A 0.9700
C17 H17B 0.9700
C18 C23 1.345(12)
C18 C19 1.403(12)
C19 C20 1.388(11)
C19 H19 0.9300
C20 C21 1.351(13)
C20 H20 0.9300
C21 C22 1.344(12)
C21 H21 0.9300
C22 C23 1.407(11)
C22 H22 0.9300
C23 H23 0.9300
C24 C25 1.502(11)
C24 C26 1.586(12)
C24 H24 0.9800
C25 H25A 0.9600
C25 H25B 0.9600
C25 H25C 0.9600
C26 H26A 0.9600
C26 H26B 0.9600
C26 H26C 0.9600

loop_
_geom_torsion_atom_site_label_1
_geom_torsion_atom_site_label_2
_geom_torsion_atom_site_label_3
_geom_torsion_atom_site_label_4
_geom_torsion
C4 N1 C1 O1 -179.4(9)
C4 N1 C1 C2 3.6(15)
C11 N2 C2 C1 -159.7(8)
C3 N2 C2 C1 53.7(10)
C11 N2 C2 C17 83.6(10)
C3 N2 C2 C17 -63.0(10)
O1 C1 C2 N2 145.5(9)
N1 C1 C2 N2 -37.3(12)
O1 C1 C2 C17 -95.6(11)
N1 C1 C2 C17 81.5(11)
C5 N3 C3 C4 -162.6(9)
C5 N3 C3 N2 16.5(14)
C11 N2 C3 C4 178.1(9)
C2 N2 C3 C4 -35.5(12)
C11 N2 C3 N3 -1.1(13)
C2 N2 C3 N3 145.3(8)
N3 C3 C4 N1 175.0(9)
N2 C3 C4 N1 -4.2(15)
N3 C3 C4 C24 -4.5(16)
N2 C3 C4 C24 176.2(8)
C1 N1 C4 C3 20.8(16)
C1 N1 C4 C24 -159.6(9)
C3 N3 C5 O2 -179.1(8)
C3 N3 C5 C6 7.2(15)
C10 O2 C5 N3 -121.8(10)
C10 O2 C5 C6 52.6(12)
C12 O3 C6 C7 -161.7(8)
C12 O3 C6 C5 80.1(10)
C12 O3 C6 C11 -37.3(12)
N3 C5 C6 O3 -159.8(9)
O2 C5 C6 O3 26.4(12)
N3 C5 C6 C7 80.4(12)
O2 C5 C6 C7 -93.4(10)
N3 C5 C6 C11 -38.8(13)
O2 C5 C6 C11 147.3(8)
O3 C6 C7 C8 -65.2(12)
C5 C6 C7 C8 58.5(12)
C11 C6 C7 C8 171.8(9)
C6 C7 C8 C9 -4.2(17)
C7 C8 C9 C10 -17(2)
C8 C9 C10 O2 -10(2)
C5 O2 C10 C9 3.7(16)
C3 N2 C11 O4 -158.4(8)
C2 N2 C11 O4 55.5(11)
C3 N2 C11 O5 85.8(9)
C2 N2 C11 O5 -60.3(11)
C3 N2 C11 C6 -33.9(12)
C2 N2 C11 C6 179.9(7)
C14 O4 C11 N2 -144.1(8)
C14 O4 C11 O5 -24.5(9)
C14 O4 C11 C6 89.9(9)
C13 O5 C11 N2 164.1(7)
C13 O5 C11 O4 43.1(9)
C13 O5 C11 C6 -72.9(9)
O3 C6 C11 N2 172.9(8)
C7 C6 C11 N2 -65.1(11)
C5 C6 C11 N2 49.2(10)
O3 C6 C11 O4 -61.0(10)
C7 C6 C11 O4 61.0(10)
C5 C6 C11 O4 175.2(7)
O3 C6 C11 O5 51.3(10)
C7 C6 C11 O5 173.3(7)
C5 C6 C11 O5 -72.4(9)
C6 O3 C12 C13 43.7(11)
C11 O5 C13 C12 78.1(9)
C11 O5 C13 C14 -43.1(8)
O3 C12 C13 O5 -62.8(10)
O3 C12 C13 C14 47.4(12)
C11 O4 C14 C16 -127.6(9)
C11 O4 C14 C13 -2.3(10)
C11 O4 C14 C15 115.2(9)
O5 C13 C14 O4 28.2(9)
C12 C13 C14 O4 -83.7(10)
O5 C13 C14 C16 147.0(8)
C12 C13 C14 C16 35.1(13)
O5 C13 C14 C15 -85.0(9)
C12 C13 C14 C15 163.2(8)
N2 C2 C17 C18 -173.3(7)
C1 C2 C17 C18 72.3(10)
C2 C17 C18 C23 -118.6(11)
C2 C17 C18 C19 58.9(13)
C23 C18 C19 C20 -1.3(17)
C17 C18 C19 C20 -178.9(10)
C18 C19 C20 C21 -1.2(19)
C19 C20 C21 C22 1(2)
C20 C21 C22 C23 1.5(18)
C19 C18 C23 C22 3.8(17)
C17 C18 C23 C22 -178.6(9)
C21 C22 C23 C18 -4.0(17)
C3 C4 C24 C25 123.9(10)
N1 C4 C24 C25 -55.6(12)
C3 C4 C24 C26 -115.2(11)
N1 C4 C24 C26 65.3(11)
